data_7251914
loop_
_publ_author_name
'Endo, Yusuke'
'Kondo, Mio'
'Nakamura, Tomoe'
'Hattori, Shingo'
'Sekine, Akiko'
'Kojo, Sosuke'
'Shinozaki, Kazuteru'

_publ_section_title
;
 Structure and luminescence colour change of an iridium(iii)
 bis-terpyridine complex crystal triggered by water sorption/desorption
;
_journal_issue 20
_journal_name_full CrystEngComm
_journal_page_first 3259
_journal_page_last 3266
_journal_paper_doi 10.1039/D6CE00194G
_journal_volume 28
_journal_year 2026
_chemical_absolute_configuration ...
_chemical_formula_moiety 'C30 H22 Ir N6, 3(Br), 2(H2 O)'
_chemical_formula_sum 'C30 H26 Br3 Ir N6 O2'
_chemical_formula_weight 934.50
_chemical_name_common Ir(tpy)2_Br3_2H2O
_space_group_crystal_system orthorhombic
_space_group_IT_number 33
_space_group_name_Hall 'P 2c -2n'
_space_group_name_H-M_alt 'P n a 21'
_atom_sites_solution_hydrogens mixed
_atom_sites_solution_primary dual
_atom_sites_solution_secondary difmap
_audit_creation_method SHELXL-2019/3
_audit_update_record
;
2026-01-30 deposited with the CCDC.	2026-04-23 downloaded from the CCDC.
;
_cell_angle_alpha 90
_cell_angle_beta 90
_cell_angle_gamma 90
_cell_formula_units_Z 4
_cell_length_a 9.72848(19)
_cell_length_b 16.4054(3)
_cell_length_c 18.5653(4)
_cell_measurement_reflns_used 19215
_cell_measurement_temperature 123(2)
_cell_measurement_theta_max 29.6620
_cell_measurement_theta_min 2.6530
_cell_volume 2963.01(10)
_computing_cell_refinement 'CrysAlisPro 1.171.44.105a (Rigaku OD, 2025)'
_computing_data_collection 'CrysAlisPro system (CCD 44.105a 64-bit (release 14-04-2025))'
_computing_data_reduction 'CrysAlisPro 1.171.44.105a (Rigaku OD, 2025)'
_computing_structure_refinement 'SHELXL-2019/3 (Sheldrick, 2019)'
_computing_structure_solution 'SHELXT 2014/5 (Sheldrick, 2014)'
_diffrn_ambient_temperature 123(2)
_diffrn_detector_area_resol_mean 10.0000
_diffrn_measured_fraction_theta_full 0.999
_diffrn_measured_fraction_theta_max 0.921
_diffrn_measurement_device_type 'XtaLAB Synergy R, DW system, HyPix'
_diffrn_measurement_method '\w scans'
_diffrn_radiation_type MoK\a
_diffrn_radiation_wavelength 0.71073
_diffrn_reflns_av_R_equivalents 0.0470
_diffrn_reflns_av_unetI/netI 0.0433
_diffrn_reflns_Laue_measured_fraction_full 0.999
_diffrn_reflns_Laue_measured_fraction_max 0.921
_diffrn_reflns_limit_h_max 13
_diffrn_reflns_limit_h_min -13
_diffrn_reflns_limit_k_max 22
_diffrn_reflns_limit_k_min -20
_diffrn_reflns_limit_l_max 24
_diffrn_reflns_limit_l_min -23
_diffrn_reflns_number 41794
_diffrn_reflns_point_group_measured_fraction_full 0.997
_diffrn_reflns_point_group_measured_fraction_max 0.876
_diffrn_reflns_theta_full 25.242
_diffrn_reflns_theta_max 29.580
_diffrn_reflns_theta_min 2.483
_diffrn_source 'Rotating anode with PhotonJet-R/DW X-ray optics'
_exptl_absorpt_coefficient_mu 8.592
_exptl_absorpt_correction_T_max 1.00000
_exptl_absorpt_correction_T_min 0.51025
_exptl_absorpt_correction_type multi-scan
_exptl_absorpt_process_details
;
CrysAlisPro 1.171.44.105a (Rigaku Oxford Diffraction, 2025)
Empirical absorption correction using spherical harmonics,
implemented in SCALE3 ABSPACK scaling algorithm.
;
_exptl_crystal_colour yellow
_exptl_crystal_density_diffrn 2.095
_exptl_crystal_description block
_exptl_crystal_F_000 1784
_exptl_crystal_size_max 0.272
_exptl_crystal_size_mid 0.231
_exptl_crystal_size_min 0.125
_refine_diff_density_max 0.749
_refine_diff_density_min -1.447
_refine_diff_density_rms 0.124
_refine_ls_abs_structure_details
;
 Flack x determined using 2550 quotients [(I+)-(I-)]/[(I+)+(I-)]
 (Parsons, Flack and Wagner, Acta Cryst. B69 (2013) 249-259).
;
_refine_ls_abs_structure_Flack -0.003(6)
_refine_ls_extinction_method none
_refine_ls_goodness_of_fit_ref 1.048
_refine_ls_hydrogen_treatment mixed
_refine_ls_matrix_type full
_refine_ls_number_parameters 391
_refine_ls_number_reflns 7279
_refine_ls_number_restraints 7
_refine_ls_restrained_S_all 1.048
_refine_ls_R_factor_all 0.0362
_refine_ls_R_factor_gt 0.0257
_refine_ls_shift/su_max 0.001
_refine_ls_shift/su_mean 0.000
_refine_ls_structure_factor_coef Fsqd
_refine_ls_weighting_details 'w=1/[\s^2^(Fo^2^)+(0.0205P)^2^] where P=(Fo^2^+2Fc^2^)/3'
_refine_ls_weighting_scheme calc
_refine_ls_wR_factor_gt 0.0525
_refine_ls_wR_factor_ref 0.0551
_reflns_Friedel_coverage 0.848
_reflns_Friedel_fraction_full 0.995
_reflns_Friedel_fraction_max 0.828
_reflns_number_gt 6144
_reflns_number_total 7279
_reflns_threshold_expression 'I > 2\s(I)'
_cod_data_source_file d6ce00194g2.cif
_cod_data_source_block M2
_cod_depositor_comments 'Adding full bibliography for 7251914--7251915.cif.'
_cod_database_code 7251914
_shelx_shelxl_version_number 2019/3
_shelx_space_group_comment
;
The symmetry employed for this shelxl refinement is uniquely defined
by the following loop, which should always be used as a source of
symmetry information in preference to the above space-group names.
They are only intended as comments.
;
_shelx_estimated_absorpt_t_min 0.203
_shelx_estimated_absorpt_t_max 0.413

loop_
_space_group_symop_operation_xyz
'x, y, z'
'-x, -y, z+1/2'
'x+1/2, -y+1/2, z'
'-x+1/2, y+1/2, z+1/2'

loop_
_atom_site_label
_atom_site_type_symbol
_atom_site_fract_x
_atom_site_fract_y
_atom_site_fract_z
_atom_site_U_iso_or_equiv
_atom_site_adp_type
_atom_site_occupancy
_atom_site_site_symmetry_order
_atom_site_calc_flag
_atom_site_refinement_flags_posn
_atom_site_refinement_flags_adp
_atom_site_refinement_flags_occupancy
_atom_site_disorder_assembly
_atom_site_disorder_group
Ir1 Ir 0.67976(2) 0.49931(2) 0.50227(2) 0.01342(6) Uani 1 1 d . . . . .
N2 N 0.5376(6) 0.5000(2) 0.5835(3) 0.0164(14) Uani 1 1 d . . . . .
N3 N 0.6602(4) 0.3809(3) 0.5187(3) 0.0178(12) Uani 1 1 d . . . . .
C9 C 0.3951(7) 0.5570(4) 0.6753(4) 0.0282(16) Uani 1 1 d . . . . .
H9 H 0.361357 0.604268 0.699063 0.034 Uiso 1 1 calc R U . . .
C10 C 0.3556(7) 0.4799(4) 0.6978(4) 0.0246(15) Uani 1 1 d . . . . .
H10 H 0.293384 0.473400 0.736781 0.029 Uiso 1 1 calc R U . . .
C11 C 0.4085(6) 0.4125(4) 0.6624(3) 0.0222(13) Uani 1 1 d . . . . .
H11 H 0.382722 0.359141 0.676957 0.027 Uiso 1 1 calc R U . . .
C12 C 0.4986(6) 0.4232(3) 0.6059(3) 0.0168(12) Uani 1 1 d . . . . .
C13 C 0.5682(5) 0.3553(3) 0.5683(3) 0.0171(12) Uani 1 1 d . . . . .
N5 N 0.5383(5) 0.5145(3) 0.4207(3) 0.0155(12) Uani 1 1 d . . . . .
C31 C 0.7817(6) 0.7453(3) 0.5247(3) 0.0226(14) Uani 1 1 d . . . . .
H31 H 0.840284 0.776535 0.554941 0.027 Uiso 1 1 calc R U . . .
N7 N 0.8299(5) 0.5272(3) 0.5752(3) 0.0158(10) Uani 1 1 d . . . . .
C30 C 0.6956(6) 0.7836(4) 0.4756(3) 0.0241(14) Uani 1 1 d . . . . .
H30 H 0.696382 0.841305 0.471501 0.029 Uiso 1 1 calc R U . . .
N6 N 0.6935(4) 0.6183(3) 0.4868(2) 0.0148(11) Uani 1 1 d . . . . .
C34 C 0.9632(5) 0.6363(3) 0.6233(3) 0.0191(12) Uani 1 1 d . . . . .
H34 H 0.984038 0.692819 0.625218 0.023 Uiso 1 1 calc R U . . .
C27 C 0.5227(6) 0.5946(3) 0.4003(3) 0.0162(12) Uani 1 1 d . . . . .
C28 C 0.6074(5) 0.6539(3) 0.4390(3) 0.0173(12) Uani 1 1 d . . . . .
C29 C 0.6089(6) 0.7381(3) 0.4327(3) 0.0209(13) Uani 1 1 d . . . . .
H29 H 0.550432 0.764396 0.398995 0.025 Uiso 1 1 calc R U . . .
N4 N 0.8238(4) 0.4560(3) 0.4311(3) 0.0168(11) Uani 1 1 d . . . . .
Br40 Br 0.67293(6) 0.71453(4) 0.71830(4) 0.02700(14) Uani 1 1 d . . . . .
O41 O 0.8249(5) 0.3104(3) 0.6985(3) 0.0366(12) Uani 1 1 d D . . . .
H43 H 0.773(5) 0.283(4) 0.724(3) 0.055 Uiso 1 1 d D U . . .
H44 H 0.896(4) 0.310(4) 0.725(3) 0.055 Uiso 1 1 d D U . . .
O42 O 0.6097(5) 0.3136(3) 0.3191(3) 0.0427(13) Uani 1 1 d D . . . .
H45 H 0.672(5) 0.285(4) 0.295(4) 0.064 Uiso 1 1 d D U . . .
H46 H 0.536(4) 0.315(4) 0.295(4) 0.064 Uiso 1 1 d D U . . .
C32 C 0.7811(6) 0.6611(3) 0.5291(3) 0.0177(12) Uani 1 1 d . . . . .
C33 C 0.8629(5) 0.6084(3) 0.5773(3) 0.0160(12) Uani 1 1 d . . . . .
C8 C 0.4843(6) 0.5639(3) 0.6179(3) 0.0209(14) Uani 1 1 d . . . . .
H8 H 0.509061 0.616956 0.602115 0.025 Uiso 1 1 calc R U . . .
C17 C 0.7397(5) 0.3292(3) 0.4793(3) 0.0173(12) Uani 1 1 d . . . . .
C18 C 0.8347(5) 0.3727(3) 0.4305(3) 0.0170(12) Uani 1 1 d . . . . .
C19 C 0.9299(6) 0.3355(4) 0.3869(3) 0.0224(13) Uani 1 1 d . . . . .
H19 H 0.936042 0.277744 0.386109 0.027 Uiso 1 1 calc R U . . .
C20 C 1.0163(6) 0.3809(4) 0.3443(3) 0.0265(14) Uani 1 1 d . . . . .
H20 H 1.081231 0.355012 0.313712 0.032 Uiso 1 1 calc R U . . .
C21 C 1.0070(6) 0.4645(4) 0.3468(3) 0.0253(14) Uani 1 1 d . . . . .
H21 H 1.067338 0.497263 0.318894 0.030 Uiso 1 1 calc R U . . .
C22 C 0.9080(8) 0.5006(3) 0.3909(4) 0.0201(15) Uani 1 1 d . . . . .
H22 H 0.900677 0.558346 0.392076 0.024 Uiso 1 1 calc R U . . .
C23 C 0.4681(6) 0.4567(4) 0.3858(3) 0.0193(13) Uani 1 1 d . . . . .
H23 H 0.478810 0.401564 0.400376 0.023 Uiso 1 1 calc R U . . .
C24 C 0.3807(6) 0.4741(4) 0.3293(3) 0.0220(14) Uani 1 1 d . . . . .
H24 H 0.333836 0.431585 0.304732 0.026 Uiso 1 1 calc R U . . .
C16 C 0.7248(6) 0.2459(3) 0.4894(4) 0.0234(14) Uani 1 1 d . . . . .
H16 H 0.778634 0.208540 0.462395 0.028 Uiso 1 1 calc R U . . .
C26 C 0.4339(6) 0.6150(4) 0.3452(3) 0.0213(13) Uani 1 1 d . . . . .
H26 H 0.421850 0.670540 0.332028 0.026 Uiso 1 1 calc R U . . .
C14 C 0.5508(6) 0.2721(3) 0.5791(3) 0.0239(14) Uani 1 1 d . . . . .
H14 H 0.485533 0.252733 0.613137 0.029 Uiso 1 1 calc R U . . .
C35 C 1.0331(6) 0.5823(4) 0.6664(3) 0.0235(13) Uani 1 1 d . . . . .
H35 H 1.104045 0.600991 0.697438 0.028 Uiso 1 1 calc R U . . .
C36 C 0.9993(7) 0.5005(3) 0.6641(4) 0.0246(16) Uani 1 1 d . . . . .
H36 H 1.045866 0.462368 0.693891 0.030 Uiso 1 1 calc R U . . .
C37 C 0.8984(6) 0.4753(4) 0.6185(3) 0.0189(13) Uani 1 1 d . . . . .
H37 H 0.875429 0.419014 0.617108 0.023 Uiso 1 1 calc R U . . .
Br38 Br 0.20294(6) 0.49313(3) 0.50108(9) 0.02465(12) Uani 1 1 d . . . . .
Br39 Br 0.87098(6) 0.67481(3) 0.28268(4) 0.02844(14) Uani 1 1 d . . . . .
C25 C 0.3625(6) 0.5548(4) 0.3091(3) 0.0224(14) Uani 1 1 d . . . . .
H25 H 0.301721 0.568464 0.270871 0.027 Uiso 1 1 calc R U . . .
C15 C 0.6298(6) 0.2179(4) 0.5398(3) 0.0259(14) Uani 1 1 d . . . . .
H15 H 0.619037 0.160935 0.547161 0.031 Uiso 1 1 calc R U . . .

loop_
_atom_site_aniso_label
_atom_site_aniso_U_11
_atom_site_aniso_U_22
_atom_site_aniso_U_33
_atom_site_aniso_U_23
_atom_site_aniso_U_13
_atom_site_aniso_U_12
Ir1 0.01417(9) 0.01084(9) 0.01526(9) 0.00153(8) -0.00006(14) -0.00008(8)
N2 0.016(3) 0.019(3) 0.014(3) 0.0012(18) 0.000(2) -0.0009(18)
N3 0.018(2) 0.016(2) 0.019(3) -0.0009(19) -0.0042(19) -0.0025(18)
C9 0.021(3) 0.032(4) 0.031(4) -0.011(3) 0.003(3) 0.002(3)
C10 0.022(3) 0.036(4) 0.016(4) 0.000(3) 0.002(3) -0.002(3)
C11 0.019(3) 0.023(3) 0.025(3) 0.003(3) -0.003(3) -0.006(3)
C12 0.017(3) 0.017(3) 0.016(3) 0.004(2) -0.003(2) -0.001(2)
C13 0.013(3) 0.020(3) 0.019(3) 0.004(2) -0.004(2) -0.004(2)
N5 0.013(3) 0.018(3) 0.016(3) -0.002(2) -0.002(2) 0.000(2)
C31 0.022(3) 0.015(3) 0.031(4) -0.004(2) 0.003(3) -0.006(2)
N7 0.019(3) 0.012(2) 0.016(3) -0.001(2) 0.002(2) 0.000(2)
C30 0.029(3) 0.014(3) 0.029(3) 0.003(3) 0.003(3) -0.002(3)
N6 0.016(2) 0.013(2) 0.015(3) 0.0031(18) 0.0004(18) -0.0010(17)
C34 0.018(3) 0.020(3) 0.020(3) -0.002(2) 0.002(2) -0.002(2)
C27 0.018(3) 0.012(3) 0.018(3) 0.000(2) 0.004(2) 0.003(2)
C28 0.013(3) 0.021(3) 0.018(3) 0.002(2) 0.006(2) -0.002(2)
C29 0.020(3) 0.020(3) 0.022(3) 0.001(2) 0.005(3) 0.002(2)
N4 0.017(2) 0.017(3) 0.016(3) 0.002(2) -0.0017(19) 0.0018(19)
Br40 0.0261(3) 0.0254(3) 0.0295(3) 0.0026(3) 0.0024(3) 0.0040(2)
O41 0.038(3) 0.032(3) 0.039(3) 0.005(2) 0.008(2) -0.007(2)
O42 0.039(3) 0.049(3) 0.040(3) -0.003(2) 0.000(2) 0.010(3)
C32 0.018(3) 0.016(3) 0.020(3) 0.001(2) 0.001(2) -0.004(2)
C33 0.013(3) 0.015(3) 0.020(3) -0.001(2) 0.005(2) 0.001(2)
C8 0.018(3) 0.016(3) 0.029(4) -0.003(3) 0.000(3) 0.001(2)
C17 0.018(3) 0.014(3) 0.020(3) -0.001(2) -0.008(2) 0.003(2)
C18 0.014(3) 0.016(3) 0.021(3) -0.005(2) -0.006(2) 0.002(2)
C19 0.027(3) 0.020(3) 0.021(3) -0.003(2) -0.006(2) 0.005(2)
C20 0.020(3) 0.038(4) 0.022(3) -0.007(3) -0.001(3) 0.005(3)
C21 0.019(3) 0.039(4) 0.018(3) 0.003(3) 0.003(3) 0.002(3)
C22 0.021(3) 0.021(4) 0.018(3) 0.001(2) -0.002(3) 0.000(2)
C23 0.022(3) 0.013(3) 0.023(3) 0.001(2) 0.002(3) 0.002(2)
C24 0.021(3) 0.029(3) 0.017(3) -0.007(3) 0.001(3) -0.006(3)
C16 0.026(3) 0.016(3) 0.028(4) -0.005(2) -0.004(3) 0.003(2)
C26 0.026(3) 0.020(3) 0.018(3) 0.003(2) 0.003(2) 0.003(3)
C14 0.025(3) 0.021(3) 0.026(4) 0.004(3) -0.006(3) -0.007(3)
C35 0.018(3) 0.031(4) 0.022(3) -0.007(3) 0.001(2) -0.006(3)
C36 0.024(3) 0.027(4) 0.023(4) 0.000(2) 0.000(3) 0.005(2)
C37 0.021(3) 0.016(3) 0.020(4) 0.002(3) 0.000(3) 0.002(3)
Br38 0.0274(2) 0.0237(3) 0.0228(3) 0.0002(3) -0.0002(5) -0.0016(2)
Br39 0.0352(3) 0.0178(3) 0.0323(3) -0.0032(3) -0.0095(3) 0.0005(3)
C25 0.016(3) 0.028(4) 0.023(3) 0.000(3) 0.002(2) 0.005(3)
C15 0.032(3) 0.012(3) 0.034(4) 0.004(3) -0.007(3) -0.004(3)

loop_
_atom_type_symbol
_atom_type_description
_atom_type_scat_dispersion_real
_atom_type_scat_dispersion_imag
_atom_type_scat_source
C C 0.0033 0.0016 'International Tables Vol C Tables 4.2.6.8 and 6.1.1.4'
N N 0.0061 0.0033 'International Tables Vol C Tables 4.2.6.8 and 6.1.1.4'
O O 0.0106 0.0060 'International Tables Vol C Tables 4.2.6.8 and 6.1.1.4'
Ir Ir -1.4442 7.9887 'International Tables Vol C Tables 4.2.6.8 and 6.1.1.4'
Br Br -0.2901 2.4595 'International Tables Vol C Tables 4.2.6.8 and 6.1.1.4'
H H 0.0000 0.0000 'International Tables Vol C Tables 4.2.6.8 and 6.1.1.4'

loop_
_geom_angle_atom_site_label_1
_geom_angle_atom_site_label_2
_geom_angle_atom_site_label_3
_geom_angle
_geom_angle_site_symmetry_1
_geom_angle_site_symmetry_3
_geom_angle_publ_flag
N3 Ir1 N6 178.29(17) . . ?
N3 Ir1 N7 100.79(19) . . ?
N6 Ir1 N7 80.02(19) . . ?
N3 Ir1 N2 80.04(17) . . ?
N6 Ir1 N2 98.48(16) . . ?
N7 Ir1 N2 89.6(2) . . ?
N3 Ir1 N4 79.89(19) . . ?
N6 Ir1 N4 101.63(18) . . ?
N7 Ir1 N4 90.92(16) . . ?
N2 Ir1 N4 159.67(17) . . ?
N3 Ir1 N5 99.67(19) . . ?
N6 Ir1 N5 79.57(19) . . ?
N7 Ir1 N5 159.50(19) . . ?
N2 Ir1 N5 95.13(16) . . ?
N4 Ir1 N5 91.4(2) . . ?
C8 N2 C12 117.8(6) . . ?
C8 N2 Ir1 128.4(4) . . ?
C12 N2 Ir1 113.7(4) . . ?
C13 N3 C17 123.3(5) . . ?
C13 N3 Ir1 118.3(4) . . ?
C17 N3 Ir1 118.3(4) . . ?
C8 C9 C10 118.8(6) . . ?
C8 C9 H9 120.6 . . ?
C10 C9 H9 120.6 . . ?
C11 C10 C9 118.9(6) . . ?
C11 C10 H10 120.6 . . ?
C9 C10 H10 120.6 . . ?
C12 C11 C10 119.7(6) . . ?
C12 C11 H11 120.1 . . ?
C10 C11 H11 120.1 . . ?
C11 C12 N2 121.3(6) . . ?
C11 C12 C13 123.7(5) . . ?
N2 C12 C13 114.9(5) . . ?
N3 C13 C14 119.0(5) . . ?
N3 C13 C12 113.0(5) . . ?
C14 C13 C12 128.0(5) . . ?
C23 N5 C27 119.2(5) . . ?
C23 N5 Ir1 127.7(4) . . ?
C27 N5 Ir1 113.0(4) . . ?
C32 C31 C30 119.2(6) . . ?
C32 C31 H31 120.4 . . ?
C30 C31 H31 120.4 . . ?
C37 N7 C33 118.7(5) . . ?
C37 N7 Ir1 127.4(4) . . ?
C33 N7 Ir1 113.9(4) . . ?
C29 C30 C31 120.2(6) . . ?
C29 C30 H30 119.9 . . ?
C31 C30 H30 119.9 . . ?
C28 N6 C32 123.1(5) . . ?
C28 N6 Ir1 118.7(4) . . ?
C32 N6 Ir1 118.0(4) . . ?
C33 C34 C35 119.9(5) . . ?
C33 C34 H34 120.1 . . ?
C35 C34 H34 120.1 . . ?
N5 C27 C26 120.3(5) . . ?
N5 C27 C28 116.0(5) . . ?
C26 C27 C28 123.7(5) . . ?
N6 C28 C29 118.6(5) . . ?
N6 C28 C27 112.5(5) . . ?
C29 C28 C27 128.9(5) . . ?
C30 C29 C28 119.8(6) . . ?
C30 C29 H29 120.1 . . ?
C28 C29 H29 120.1 . . ?
C22 N4 C18 119.8(5) . . ?
C22 N4 Ir1 126.3(4) . . ?
C18 N4 Ir1 113.8(4) . . ?
H43 O41 H44 99(5) . . ?
H45 O42 H46 109(5) . . ?
N6 C32 C31 119.0(5) . . ?
N6 C32 C33 112.7(5) . . ?
C31 C32 C33 128.2(5) . . ?
N7 C33 C34 120.6(5) . . ?
N7 C33 C32 115.2(5) . . ?
C34 C33 C32 124.2(5) . . ?
N2 C8 C9 123.5(6) . . ?
N2 C8 H8 118.3 . . ?
C9 C8 H8 118.3 . . ?
N3 C17 C16 118.8(5) . . ?
N3 C17 C18 112.6(4) . . ?
C16 C17 C18 128.6(5) . . ?
N4 C18 C19 119.9(5) . . ?
N4 C18 C17 115.3(5) . . ?
C19 C18 C17 124.7(5) . . ?
C20 C19 C18 120.8(6) . . ?
C20 C19 H19 119.6 . . ?
C18 C19 H19 119.6 . . ?
C19 C20 C21 118.8(6) . . ?
C19 C20 H20 120.6 . . ?
C21 C20 H20 120.6 . . ?
C20 C21 C22 119.3(6) . . ?
C20 C21 H21 120.4 . . ?
C22 C21 H21 120.4 . . ?
N4 C22 C21 121.4(5) . . ?
N4 C22 H22 119.3 . . ?
C21 C22 H22 119.3 . . ?
N5 C23 C24 122.5(6) . . ?
N5 C23 H23 118.8 . . ?
C24 C23 H23 118.8 . . ?
C23 C24 C25 118.8(6) . . ?
C23 C24 H24 120.6 . . ?
C25 C24 H24 120.6 . . ?
C17 C16 C15 119.1(5) . . ?
C17 C16 H16 120.5 . . ?
C15 C16 H16 120.5 . . ?
C25 C26 C27 120.1(5) . . ?
C25 C26 H26 120.0 . . ?
C27 C26 H26 120.0 . . ?
C15 C14 C13 119.1(6) . . ?
C15 C14 H14 120.4 . . ?
C13 C14 H14 120.4 . . ?
C34 C35 C36 119.3(6) . . ?
C34 C35 H35 120.3 . . ?
C36 C35 H35 120.3 . . ?
C37 C36 C35 119.1(6) . . ?
C37 C36 H36 120.5 . . ?
C35 C36 H36 120.5 . . ?
N7 C37 C36 122.4(6) . . ?
N7 C37 H37 118.8 . . ?
C36 C37 H37 118.8 . . ?
C26 C25 C24 119.1(6) . . ?
C26 C25 H25 120.4 . . ?
C24 C25 H25 120.4 . . ?
C14 C15 C16 120.7(5) . . ?
C14 C15 H15 119.7 . . ?
C16 C15 H15 119.7 . . ?

loop_
_geom_bond_atom_site_label_1
_geom_bond_atom_site_label_2
_geom_bond_distance
_geom_bond_site_symmetry_2
_geom_bond_publ_flag
Ir1 N3 1.976(5) . ?
Ir1 N6 1.978(4) . ?
Ir1 N7 2.043(5) . ?
Ir1 N2 2.046(6) . ?
Ir1 N4 2.053(5) . ?
Ir1 N5 2.061(6) . ?
N2 C8 1.332(7) . ?
N2 C12 1.380(7) . ?
N3 C13 1.351(7) . ?
N3 C17 1.360(7) . ?
C9 C8 1.379(9) . ?
C9 C10 1.386(9) . ?
C9 H9 0.9500 . ?
C10 C11 1.386(9) . ?
C10 H10 0.9500 . ?
C11 C12 1.378(8) . ?
C11 H11 0.9500 . ?
C12 C13 1.479(8) . ?
C13 C14 1.389(7) . ?
N5 C23 1.337(8) . ?
N5 C27 1.376(7) . ?
C31 C32 1.383(7) . ?
C31 C30 1.389(8) . ?
C31 H31 0.9500 . ?
N7 C37 1.348(8) . ?
N7 C33 1.370(7) . ?
C30 C29 1.378(8) . ?
C30 H30 0.9500 . ?
N6 C28 1.353(7) . ?
N6 C32 1.356(7) . ?
C34 C33 1.374(7) . ?
C34 C35 1.374(8) . ?
C34 H34 0.9500 . ?
C27 C26 1.382(8) . ?
C27 C28 1.463(7) . ?
C28 C29 1.386(8) . ?
C29 H29 0.9500 . ?
N4 C22 1.329(8) . ?
N4 C18 1.371(7) . ?
O41 H43 0.83(3) . ?
O41 H44 0.85(3) . ?
O42 H45 0.88(3) . ?
O42 H46 0.84(3) . ?
C32 C33 1.477(8) . ?
C8 H8 0.9500 . ?
C17 C16 1.387(7) . ?
C17 C18 1.477(8) . ?
C18 C19 1.373(8) . ?
C19 C20 1.372(8) . ?
C19 H19 0.9500 . ?
C20 C21 1.375(9) . ?
C20 H20 0.9500 . ?
C21 C22 1.395(9) . ?
C21 H21 0.9500 . ?
C22 H22 0.9500 . ?
C23 C24 1.380(8) . ?
C23 H23 0.9500 . ?
C24 C25 1.388(9) . ?
C24 H24 0.9500 . ?
C16 C15 1.393(9) . ?
C16 H16 0.9500 . ?
C26 C25 1.381(8) . ?
C26 H26 0.9500 . ?
C14 C15 1.384(8) . ?
C14 H14 0.9500 . ?
C35 C36 1.383(7) . ?
C35 H35 0.9500 . ?
C36 C37 1.360(9) . ?
C36 H36 0.9500 . ?
C37 H37 0.9500 . ?
C25 H25 0.9500 . ?
C15 H15 0.9500 . ?

loop_
_geom_hbond_atom_site_label_D
_geom_hbond_atom_site_label_H
_geom_hbond_atom_site_label_A
_geom_hbond_distance_DH
_geom_hbond_distance_HA
_geom_hbond_distance_DA
_geom_hbond_angle_DHA
_geom_hbond_site_symmetry_A
_geom_hbond_publ_flag
C9 H9 O42 0.95 2.62 3.410(8) 141.0 2_665 yes
C34 H34 Br40 0.95 2.95 3.642(5) 131.3 3_565 yes
C29 H29 Br39 0.95 2.95 3.894(6) 172.2 3_465 yes
O41 H43 Br39 0.83(3) 2.51(3) 3.320(4) 167(7) 4_645 yes
O41 H44 Br39 0.85(3) 2.52(3) 3.356(5) 168(6) 2_765 yes
O42 H45 Br40 0.88(3) 2.38(3) 3.258(5) 174(7) 4_644 yes
O42 H46 Br40 0.84(3) 2.53(3) 3.358(5) 167(6) 2_664 yes
C8 H8 Br40 0.95 3.12 3.598(6) 112.7 . yes
C19 H19 O42 0.95 2.58 3.261(8) 128.9 3 yes
C22 H22 Br39 0.95 2.80 3.511(6) 132.1 . yes
C23 H23 O42 0.95 2.45 2.990(7) 116.3 . yes
C24 H24 Br40 0.95 2.89 3.754(6) 152.6 2_664 yes
C26 H26 Br39 0.95 2.74 3.689(6) 174.1 3_465 yes
C14 H14 O41 0.95 2.45 3.401(8) 174.6 3_455 yes
C36 H36 Br39 0.95 2.90 3.835(6) 166.7 2_765 yes
C37 H37 O41 0.95 2.39 3.168(8) 139.2 . yes

loop_
_geom_torsion_atom_site_label_1
_geom_torsion_atom_site_label_2
_geom_torsion_atom_site_label_3
_geom_torsion_atom_site_label_4
_geom_torsion
_geom_torsion_site_symmetry_1
_geom_torsion_site_symmetry_2
_geom_torsion_site_symmetry_3
_geom_torsion_site_symmetry_4
_geom_torsion_publ_flag
C8 C9 C10 C11 0.8(10) . . . . ?
C9 C10 C11 C12 0.0(10) . . . . ?
C10 C11 C12 N2 -0.1(9) . . . . ?
C10 C11 C12 C13 175.4(6) . . . . ?
C8 N2 C12 C11 -0.6(10) . . . . ?
Ir1 N2 C12 C11 177.0(5) . . . . ?
C8 N2 C12 C13 -176.4(5) . . . . ?
Ir1 N2 C12 C13 1.1(7) . . . . ?
C17 N3 C13 C14 -1.4(8) . . . . ?
Ir1 N3 C13 C14 178.4(4) . . . . ?
C17 N3 C13 C12 177.7(5) . . . . ?
Ir1 N3 C13 C12 -2.6(6) . . . . ?
C11 C12 C13 N3 -174.9(5) . . . . ?
N2 C12 C13 N3 0.8(7) . . . . ?
C11 C12 C13 C14 4.1(10) . . . . ?
N2 C12 C13 C14 179.8(6) . . . . ?
C32 C31 C30 C29 1.2(9) . . . . ?
C23 N5 C27 C26 1.0(8) . . . . ?
Ir1 N5 C27 C26 178.6(4) . . . . ?
C23 N5 C27 C28 -177.4(5) . . . . ?
Ir1 N5 C27 C28 0.1(6) . . . . ?
C32 N6 C28 C29 0.4(8) . . . . ?
Ir1 N6 C28 C29 174.5(4) . . . . ?
C32 N6 C28 C27 -179.5(5) . . . . ?
Ir1 N6 C28 C27 -5.4(6) . . . . ?
N5 C27 C28 N6 3.3(7) . . . . ?
C26 C27 C28 N6 -175.1(5) . . . . ?
N5 C27 C28 C29 -176.6(5) . . . . ?
C26 C27 C28 C29 5.0(9) . . . . ?
C31 C30 C29 C28 0.3(9) . . . . ?
N6 C28 C29 C30 -1.1(8) . . . . ?
C27 C28 C29 C30 178.7(6) . . . . ?
C28 N6 C32 C31 1.1(8) . . . . ?
Ir1 N6 C32 C31 -173.1(4) . . . . ?
C28 N6 C32 C33 179.2(5) . . . . ?
Ir1 N6 C32 C33 5.0(6) . . . . ?
C30 C31 C32 N6 -1.8(8) . . . . ?
C30 C31 C32 C33 -179.6(6) . . . . ?
C37 N7 C33 C34 -0.6(8) . . . . ?
Ir1 N7 C33 C34 -179.3(4) . . . . ?
C37 N7 C33 C32 -178.9(5) . . . . ?
Ir1 N7 C33 C32 2.3(6) . . . . ?
C35 C34 C33 N7 1.4(8) . . . . ?
C35 C34 C33 C32 179.6(5) . . . . ?
N6 C32 C33 N7 -4.7(7) . . . . ?
C31 C32 C33 N7 173.2(5) . . . . ?
N6 C32 C33 C34 177.0(5) . . . . ?
C31 C32 C33 C34 -5.1(9) . . . . ?
C12 N2 C8 C9 1.4(10) . . . . ?
Ir1 N2 C8 C9 -175.7(5) . . . . ?
C10 C9 C8 N2 -1.6(10) . . . . ?
C13 N3 C17 C16 1.0(8) . . . . ?
Ir1 N3 C17 C16 -178.7(4) . . . . ?
C13 N3 C17 C18 -178.3(5) . . . . ?
Ir1 N3 C17 C18 2.0(6) . . . . ?
C22 N4 C18 C19 -1.8(8) . . . . ?
Ir1 N4 C18 C19 -178.2(4) . . . . ?
C22 N4 C18 C17 177.7(5) . . . . ?
Ir1 N4 C18 C17 1.3(6) . . . . ?
N3 C17 C18 N4 -2.1(7) . . . . ?
C16 C17 C18 N4 178.7(5) . . . . ?
N3 C17 C18 C19 177.3(5) . . . . ?
C16 C17 C18 C19 -1.9(9) . . . . ?
N4 C18 C19 C20 0.9(8) . . . . ?
C17 C18 C19 C20 -178.5(5) . . . . ?
C18 C19 C20 C21 0.8(9) . . . . ?
C19 C20 C21 C22 -1.7(9) . . . . ?
C18 N4 C22 C21 0.9(9) . . . . ?
Ir1 N4 C22 C21 176.7(5) . . . . ?
C20 C21 C22 N4 0.9(10) . . . . ?
C27 N5 C23 C24 0.5(9) . . . . ?
Ir1 N5 C23 C24 -176.7(4) . . . . ?
N5 C23 C24 C25 -1.5(8) . . . . ?
N3 C17 C16 C15 -0.4(8) . . . . ?
C18 C17 C16 C15 178.8(5) . . . . ?
N5 C27 C26 C25 -1.5(9) . . . . ?
C28 C27 C26 C25 176.9(5) . . . . ?
N3 C13 C14 C15 1.1(8) . . . . ?
C12 C13 C14 C15 -177.8(6) . . . . ?
C33 C34 C35 C36 -1.5(9) . . . . ?
C34 C35 C36 C37 0.7(10) . . . . ?
C33 N7 C37 C36 -0.1(9) . . . . ?
Ir1 N7 C37 C36 178.4(5) . . . . ?
C35 C36 C37 N7 0.1(10) . . . . ?
C27 C26 C25 C24 0.4(8) . . . . ?
C23 C24 C25 C26 1.0(8) . . . . ?
C13 C14 C15 C16 -0.5(9) . . . . ?
C17 C16 C15 C14 0.2(9) . . . . ?
